data_2217162
loop_
_publ_author_name
'Betz, Richard'
'Betzler, Franziska'
'Kl\"ufers, Peter'

_publ_section_title
;
 2-Bromobenzaldehyde cyanohydrin
;
_journal_coeditor_code LH2526
_journal_issue 1
_journal_name_full 'Acta Crystallographica Section E'
_journal_page_first o55
_journal_page_last o55
_journal_paper_doi 10.1107/S1600536807049604
_journal_volume 64
_journal_year 2008
_chemical_formula_iupac 'C8 H6 Br N O'
_chemical_formula_moiety 'C8 H6 Br N O'
_chemical_formula_sum 'C8 H6 Br N O'
_chemical_formula_weight 212.05
_chemical_name_common '2-Bromobenzaldehyde cyanohydrin'
_chemical_name_systematic (2-bromophenyl)(hydroxy)acetonitrile
_space_group_IT_number 61
_symmetry_cell_setting orthorhombic
_symmetry_space_group_name_Hall '-P 2ac 2ab'
_symmetry_space_group_name_H-M 'P b c a'
_atom_sites_solution_hydrogens difmap
_atom_sites_solution_primary direct
_atom_sites_solution_secondary difmap
_audit_creation_method 'form98_non/compatible with shelxl97-2'
_cell_angle_alpha 90.00
_cell_angle_beta 90.00
_cell_angle_gamma 90.00
_cell_formula_units_Z 8
_cell_length_a 8.0538(3)
_cell_length_b 13.9970(5)
_cell_length_c 14.2969(5)
_cell_measurement_reflns_used 10818
_cell_measurement_temperature 200(2)
_cell_measurement_theta_max 27.485
_cell_measurement_theta_min 3.134
_cell_volume 1611.68(10)
_computing_cell_refinement 'SCALEPACK (Otwinowski & Minor, 1997)'
_computing_data_collection 'COLLECT (Nonius, 2004)'
_computing_data_reduction 'SCALEPACK and DENZO (Otwinowski & Minor, 1997)'
_computing_molecular_graphics 'ORTEPIII (Burnett & Johnson, 1996)'
_computing_publication_material 'SHELXL97 (Sheldrick, 1997)'
_computing_structure_refinement 'SHELXL97 (Sheldrick, 1997)'
_computing_structure_solution 'SHELXS97 (Sheldrick, 1997)'
_diffrn_ambient_temperature 200(2)
_diffrn_measured_fraction_theta_full 0.996
_diffrn_measured_fraction_theta_max 0.996
_diffrn_measurement_device '95mm CCD camera on \k-goniostat'
_diffrn_measurement_device_type 'Nonius KappaCCD'
_diffrn_measurement_method 'CCD; rotation images; thick slices'
_diffrn_radiation_monochromator 'MONTEL, graded multilayered X-ray optics'
_diffrn_radiation_source 'rotating anode'
_diffrn_radiation_type MoK\a
_diffrn_radiation_wavelength 0.71073
_diffrn_reflns_av_R_equivalents 0.0401
_diffrn_reflns_av_sigmaI/netI 0.0238
_diffrn_reflns_limit_h_max 10
_diffrn_reflns_limit_h_min -10
_diffrn_reflns_limit_k_max 15
_diffrn_reflns_limit_k_min -18
_diffrn_reflns_limit_l_max 17
_diffrn_reflns_limit_l_min -18
_diffrn_reflns_number 19593
_diffrn_reflns_theta_full 27.48
_diffrn_reflns_theta_max 27.48
_diffrn_reflns_theta_min 3.25
_exptl_absorpt_coefficient_mu 5.037
_exptl_absorpt_correction_T_max 0.86
_exptl_absorpt_correction_T_min 0.624
_exptl_absorpt_correction_type multi-scan
_exptl_absorpt_process_details '(SADABS; Sheldrick, 2001)'
_exptl_crystal_colour colourless
_exptl_crystal_density_diffrn 1.748
_exptl_crystal_density_method 'not measured'
_exptl_crystal_description platelet
_exptl_crystal_F_000 832
_exptl_crystal_size_max 0.14
_exptl_crystal_size_mid 0.09
_exptl_crystal_size_min 0.03
_refine_diff_density_max 0.288
_refine_diff_density_min -0.593
_refine_ls_extinction_method none
_refine_ls_goodness_of_fit_ref 1.022
_refine_ls_hydrogen_treatment refU
_refine_ls_matrix_type full
_refine_ls_number_parameters 102
_refine_ls_number_reflns 1844
_refine_ls_number_restraints 0
_refine_ls_restrained_S_all 1.022
_refine_ls_R_factor_all 0.0509
_refine_ls_R_factor_gt 0.0317
_refine_ls_shift/su_max 0.000
_refine_ls_shift/su_mean 0.000
_refine_ls_structure_factor_coef Fsqd
_refine_ls_weighting_details 'calc w=1/[\s^2^(Fo^2^)+(0.038P)^2^+1.1081P] where P=(Fo^2^+2Fc^2^)/3'
_refine_ls_weighting_scheme calc
_refine_ls_wR_factor_gt 0.0736
_refine_ls_wR_factor_ref 0.0831
_reflns_number_gt 1351
_reflns_number_total 1844
_reflns_threshold_expression I>2\s(I)
_cod_data_source_file lh2526.cif
_cod_data_source_block I
_cod_database_code 2217162
_cod_database_fobs_code 2217162

loop_
_symmetry_equiv_pos_as_xyz
'x, y, z'
'-x+1/2, -y, z+1/2'
'x+1/2, -y+1/2, -z'
'-x, y+1/2, -z+1/2'
'-x, -y, -z'
'x-1/2, y, -z-1/2'
'-x-1/2, y-1/2, z'
'x, -y-1/2, z-1/2'

loop_
_atom_site_type_symbol
_atom_site_label
_atom_site_fract_x
_atom_site_fract_y
_atom_site_fract_z
_atom_site_U_iso_or_equiv
_atom_site_adp_type
_atom_site_calc_flag
_atom_site_refinement_flags
_atom_site_occupancy
Br Br 0.25307(3) 0.16689(2) 0.310767(19) 0.04887(13) Uani d . 1
O O 0.1470(3) 0.09045(13) 0.01121(14) 0.0533(5) Uani d . 1
H H82 0.0823 0.1302 -0.0135 0.055(3) Uiso calc R 1
N N 0.4211(3) 0.26649(17) 0.05011(16) 0.0501(6) Uani d . 1
C C1 0.3312(3) 0.20716(18) 0.07017(16) 0.0367(5) Uani d . 1
C C2 0.2128(3) 0.12902(19) 0.09341(17) 0.0364(5) Uani d . 1
H H2 0.1206 0.1552 0.1327 0.055(3) Uiso calc R 1
C C3 0.3037(3) 0.05167(17) 0.14759(16) 0.0309(5) Uani d . 1
C C4 0.3299(3) 0.05819(17) 0.24325(16) 0.0330(5) Uani d . 1
C C5 0.4107(3) -0.01275(19) 0.29246(18) 0.0410(6) Uani d . 1
H H5 0.4253 -0.0075 0.3582 0.055(3) Uiso calc R 1
C C6 0.4697(4) -0.09138(18) 0.2449(2) 0.0469(7) Uani d . 1
H H6 0.5261 -0.1405 0.2779 0.055(3) Uiso calc R 1
C C7 0.4473(3) -0.09931(18) 0.1491(2) 0.0443(6) Uani d . 1
H H7 0.4899 -0.1531 0.1164 0.055(3) Uiso calc R 1
C C8 0.3623(3) -0.02833(17) 0.10115(18) 0.0392(6) Uani d . 1
H H8 0.3442 -0.0347 0.0358 0.055(3) Uiso calc R 1

loop_
_atom_site_aniso_label
_atom_site_aniso_U_11
_atom_site_aniso_U_22
_atom_site_aniso_U_33
_atom_site_aniso_U_12
_atom_site_aniso_U_13
_atom_site_aniso_U_23
Br 0.0455(2) 0.0566(2) 0.04446(19) 0.00087(13) -0.00098(12) -0.01748(11)
O 0.0627(14) 0.0467(11) 0.0505(12) 0.0086(9) -0.0308(10) -0.0072(9)
N 0.0567(15) 0.0477(14) 0.0458(13) -0.0024(12) 0.0043(11) 0.0100(11)
C1 0.0415(14) 0.0352(13) 0.0334(12) 0.0049(12) 0.0002(11) 0.0049(10)
C2 0.0362(13) 0.0366(13) 0.0363(12) 0.0030(11) -0.0045(10) -0.0020(11)
C3 0.0259(10) 0.0319(11) 0.0350(12) -0.0025(9) -0.0007(10) 0.0051(10)
C4 0.0272(12) 0.0357(12) 0.0361(12) -0.0071(10) 0.0011(10) -0.0009(10)
C5 0.0396(14) 0.0482(15) 0.0352(12) -0.0121(12) -0.0060(11) 0.0110(11)
C6 0.0435(16) 0.0375(14) 0.0596(18) -0.0003(12) -0.0086(14) 0.0154(13)
C7 0.0455(16) 0.0302(13) 0.0573(17) 0.0032(11) -0.0012(13) -0.0015(12)
C8 0.0427(14) 0.0371(14) 0.0378(12) -0.0015(11) 0.0004(11) 0.0001(10)

loop_
_atom_type_symbol
_atom_type_description
_atom_type_scat_dispersion_real
_atom_type_scat_dispersion_imag
_atom_type_scat_source
C C 0.0033 0.0016 'International Tables Vol C Tables 4.2.6.8 and 6.1.1.4'
H H 0.0000 0.0000 'International Tables Vol C Tables 4.2.6.8 and 6.1.1.4'
Br Br -0.2901 2.4595 'International Tables Vol C Tables 4.2.6.8 and 6.1.1.4'
N N 0.0061 0.0033 'International Tables Vol C Tables 4.2.6.8 and 6.1.1.4'
O O 0.0106 0.0060 'International Tables Vol C Tables 4.2.6.8 and 6.1.1.4'

loop_
_geom_angle_atom_site_label_1
_geom_angle_atom_site_label_2
_geom_angle_atom_site_label_3
_geom_angle
C2 O H82 109.5
N C1 C2 178.3(3)
O C2 C1 109.8(2)
O C2 C3 109.6(2)
C1 C2 C3 109.2(2)
O C2 H2 109.4
C1 C2 H2 109.4
C3 C2 H2 109.4
C8 C3 C4 118.3(2)
C8 C3 C2 119.7(2)
C4 C3 C2 122.0(2)
C5 C4 C3 121.8(2)
C5 C4 Br 118.01(19)
C3 C4 Br 120.18(17)
C6 C5 C4 119.0(2)
C6 C5 H5 120.5
C4 C5 H5 120.5
C5 C6 C7 120.5(2)
C5 C6 H6 119.8
C7 C6 H6 119.8
C6 C7 C8 119.7(2)
C6 C7 H7 120.2
C8 C7 H7 120.2
C3 C8 C7 120.7(2)
C3 C8 H8 119.6
C7 C8 H8 119.6

loop_
_geom_bond_atom_site_label_1
_geom_bond_atom_site_label_2
_geom_bond_distance
Br C4 1.905(2)
O C2 1.398(3)
O H82 0.8400
N C1 1.138(3)
C1 C2 1.489(4)
C2 C3 1.519(3)
C2 H2 1.0000
C3 C8 1.385(3)
C3 C4 1.387(3)
C4 C5 1.380(3)
C5 C6 1.379(4)
C5 H5 0.9500
C6 C7 1.386(4)
C6 H6 0.9500
C7 C8 1.387(4)
C7 H7 0.9500
C8 H8 0.9500

loop_
_geom_hbond_atom_site_label_D
_geom_hbond_atom_site_label_H
_geom_hbond_atom_site_label_A
_geom_hbond_site_symmetry_A
_geom_hbond_distance_DH
_geom_hbond_distance_HA
_geom_hbond_distance_DA
_geom_hbond_angle_DHA
O H82 N 3_455 0.84 2.01 2.844(3) 170.1

loop_
_geom_torsion_atom_site_label_1
_geom_torsion_atom_site_label_2
_geom_torsion_atom_site_label_3
_geom_torsion_atom_site_label_4
_geom_torsion
O C2 C3 C8 22.9(3)
C1 C2 C3 C8 -97.4(3)
O C2 C3 C4 -156.8(2)
C1 C2 C3 C4 82.9(3)
C8 C3 C4 C5 -0.6(3)
C2 C3 C4 C5 179.1(2)
C8 C3 C4 Br 179.68(18)
C2 C3 C4 Br -0.6(3)
C3 C4 C5 C6 1.3(4)
Br C4 C5 C6 -178.99(19)
C4 C5 C6 C7 -0.4(4)
C5 C6 C7 C8 -1.1(4)
C4 C3 C8 C7 -1.0(4)
C2 C3 C8 C7 179.3(2)
C6 C7 C8 C3 1.8(4)

loop_
_cod_related_entry_id
_cod_related_entry_database
_cod_related_entry_code
1 ChemSpider 13544229
